data_1557109
loop_
_publ_author_name
'Guo, Lifang'
'Li, Chuanya'
'Shang, Hai'
'Zhang, Ruoyao'
'Li, Xuechen'
'Lu, Qing'
'Cheng, Xiao'
'Liu, Zhiqiang'
'Sun, Jing Zhi'
'Yu, Xiaoqiang'

_publ_section_title
;
 A side-chain engineering strategy for constructing fluorescent dyes with
 direct and ultrafast self-delivery to living cells
;
_journal_issue 3
_journal_name_full 'Chemical Science'
_journal_page_first 661
_journal_page_last 670
_journal_paper_doi 10.1039/C9SC05875C
_journal_volume 11
_journal_year 2020
_chemical_formula_moiety 'I, C17 H18 N2'
_chemical_formula_sum 'C17 H18 I N2'
_chemical_formula_weight 377.23
_space_group_crystal_system orthorhombic
_space_group_IT_number 19
_space_group_name_Hall 'P 2ac 2ab'
_space_group_name_H-M_alt 'P 21 21 21'
_atom_sites_solution_hydrogens geom
_audit_creation_date 2018-08-09
_audit_creation_method
;
Olex2 1.2
(compiled 2018.04.26 svn.r3504 for OlexSys, GUI svn.r5492)
;
_audit_update_record
;
2019-03-20 deposited with the CCDC.	2019-11-26 downloaded from the CCDC.
;
_cell_angle_alpha 90
_cell_angle_beta 90
_cell_angle_gamma 90
_cell_formula_units_Z 4
_cell_length_a 6.9063(2)
_cell_length_b 7.9318(2)
_cell_length_c 30.1570(6)
_cell_measurement_reflns_used 7084
_cell_measurement_temperature 173.00(2)
_cell_measurement_theta_max 76.2590
_cell_measurement_theta_min 5.7640
_cell_volume 1651.98(7)
_computing_cell_refinement 'CrysAlisPro 1.171.39.46 (Rigaku OD, 2018)'
_computing_data_collection 'CrysAlisPro 1.171.39.46 (Rigaku OD, 2018)'
_computing_data_reduction 'CrysAlisPro 1.171.39.46 (Rigaku OD, 2018)'
_computing_molecular_graphics 'Olex2 (Dolomanov et al., 2009)'
_computing_publication_material 'Olex2 (Dolomanov et al., 2009)'
_computing_structure_refinement 'ShelXL (Sheldrick, 2015)'
_diffrn_ambient_environment N~2~
_diffrn_ambient_temperature 173.00(2)
_diffrn_detector 'CCD plate'
_diffrn_detector_area_resol_mean 28.5714
_diffrn_detector_type HyPix
_diffrn_measured_fraction_theta_full 0.988
_diffrn_measured_fraction_theta_max 0.998
_diffrn_measurement_details
;
List of Runs (angles in degrees, time in seconds):

  # Type    Start    End  Width  t~exp~   \w     \q     \k     \f   Frames
#--------------------------------------------------------------------------
  1  \w    -66.00  19.00   1.00    0.10    --  -48.45  64.00 123.00   85
  2  \w    -93.00 -31.00   1.00    0.10    --  -48.45 -64.00 -13.00   62
  3  \w     52.00  77.00   1.00    0.10    --   48.45  64.00 123.00   25
  4  \w      7.00  34.00   1.00    0.10    --   48.45 -64.00 -13.00   27
  5  \w    -48.00 -22.00   1.00    0.40    --  -86.25  64.00 123.00   26
  6  \w   -159.00-122.00   1.00    0.40    --  -86.25 -64.00 -13.00   37
  7  \w     41.00 124.00   1.00    0.40    --  107.75 -64.00 -13.00   83
  8  \w     90.00 178.00   1.00    0.40    --  107.75  64.00 123.00   88
  9  \w   -120.00 -76.00   1.00    0.10    --  -48.45-125.00  60.00   44
 10  \w   -124.00 -84.00   1.00    0.40    --  -86.25 -99.00  60.00   40
 11  \w   -154.00-127.00   1.00    0.40    --  -86.25 -99.00  60.00   27
 12  \w     88.00 172.00   1.00    0.40    --  107.75  77.00-150.00   84
 13  \w    105.00 137.00   1.00    0.40    --  107.75  19.00  30.00   32
 14  \w     36.00 117.00   1.00    0.40    --  107.75-125.00-150.00   81
 15  \w     35.00 104.00   1.00    0.40    --  107.75 -99.00-150.00   69
;
_diffrn_measurement_device 'four-circle diffractometer'
_diffrn_measurement_device_type 'XtaLAB Synergy, Dualflex, HyPix'
_diffrn_measurement_method '\w scans'
_diffrn_measurement_specimen_support 'Mitegen 50um'
_diffrn_orient_matrix_type 'CrysAlisPro convention (1999,Acta A55,543-557)'
_diffrn_orient_matrix_UB_11 0.0349226000
_diffrn_orient_matrix_UB_12 -0.0821113000
_diffrn_orient_matrix_UB_13 0.0456394000
_diffrn_orient_matrix_UB_21 0.1518198000
_diffrn_orient_matrix_UB_22 -0.1182647000
_diffrn_orient_matrix_UB_23 -0.0207996000
_diffrn_orient_matrix_UB_31 0.1596902000
_diffrn_orient_matrix_UB_32 0.1302024000
_diffrn_orient_matrix_UB_33 0.0098231000
_diffrn_radiation_collimation 0.3
_diffrn_radiation_monochromator mirror
_diffrn_radiation_probe x-ray
_diffrn_radiation_type CuK\a
_diffrn_radiation_wavelength 1.54184
_diffrn_reflns_av_R_equivalents 0.0544
_diffrn_reflns_av_unetI/netI 0.0446
_diffrn_reflns_Laue_measured_fraction_full 0.988
_diffrn_reflns_Laue_measured_fraction_max 0.998
_diffrn_reflns_limit_h_max 8
_diffrn_reflns_limit_h_min -7
_diffrn_reflns_limit_k_max 9
_diffrn_reflns_limit_k_min -9
_diffrn_reflns_limit_l_max 36
_diffrn_reflns_limit_l_min -35
_diffrn_reflns_number 9254
_diffrn_reflns_point_group_measured_fraction_full 0.974
_diffrn_reflns_point_group_measured_fraction_max 0.986
_diffrn_reflns_theta_full 67.684
_diffrn_reflns_theta_max 67.003
_diffrn_reflns_theta_min 5.768
_diffrn_source 'micro-focus sealed X-ray tube'
_diffrn_source_current 24.0
_diffrn_source_power 1.2
_diffrn_source_target Mo
_diffrn_source_type 'PhotonJet (Cu) X-ray Source'
_diffrn_source_voltage 50.0
_exptl_absorpt_coefficient_mu 15.154
_exptl_absorpt_correction_T_max 1.00000
_exptl_absorpt_correction_T_min 0.00449
_exptl_absorpt_correction_type multi-scan
_exptl_absorpt_process_details
;
CrysAlisPro 1.171.39.46 (Rigaku Oxford Diffraction, 2018)
Empirical absorption correction using spherical harmonics,
 implemented in SCALE3 ABSPACK scaling algorithm.
;
_exptl_crystal_colour 'clear light red'
_exptl_crystal_colour_lustre clear
_exptl_crystal_colour_modifier light
_exptl_crystal_colour_primary red
_exptl_crystal_density_diffrn 1.517
_exptl_crystal_description block
_exptl_crystal_F_000 748
_exptl_crystal_size_max 0.05
_exptl_crystal_size_mid 0.02
_exptl_crystal_size_min 0.01
_refine_diff_density_max 2.284
_refine_diff_density_min -0.733
_refine_diff_density_rms 0.156
_refine_ls_abs_structure_details
;
 Flack x determined using 1068 quotients [(I+)-(I-)]/[(I+)+(I-)]
 (Parsons and Flack (2004), Acta Cryst. A60, s61).
;
_refine_ls_abs_structure_Flack 0.001(9)
_refine_ls_extinction_method none
_refine_ls_goodness_of_fit_ref 1.045
_refine_ls_hydrogen_treatment constr
_refine_ls_matrix_type full
_refine_ls_number_parameters 184
_refine_ls_number_reflns 2915
_refine_ls_number_restraints 120
_refine_ls_restrained_S_all 1.074
_refine_ls_R_factor_all 0.0580
_refine_ls_R_factor_gt 0.0518
_refine_ls_shift/su_max 0.001
_refine_ls_shift/su_mean 0.000
_refine_ls_structure_factor_coef Fsqd
_refine_ls_weighting_details 'w=1/[\s^2^(Fo^2^)+(0.0927P)^2^+5.0290P] where P=(Fo^2^+2Fc^2^)/3'
_refine_ls_weighting_scheme calc
_refine_ls_wR_factor_gt 0.1385
_refine_ls_wR_factor_ref 0.1451
_reflns_Friedel_coverage 0.670
_reflns_Friedel_fraction_full 0.955
_reflns_Friedel_fraction_max 0.968
_reflns_number_gt 2733
_reflns_number_total 2915
_reflns_threshold_expression 'I > 2\s(I)'
_cod_data_source_file c9sc05875c2.cif
_cod_data_source_block 180728b
_cod_depositor_comments 'Adding full bibliography for 1557107--1557109.cif.'
_cod_database_code 1557109
_shelxl_version_number 2013-4
_chemical_oxdiff_formula CNI
_shelx_space_group_comment
;
The symmetry employed for this shelxl refinement is uniquely defined
by the following loop, which should always be used as a source of
symmetry information in preference to the above space-group names.
They are only intended as comments.
;
_shelx_estimated_absorpt_t_max 0.863
_shelx_estimated_absorpt_t_min 0.518
_reflns_odcompleteness_completeness 99.89
_reflns_odcompleteness_iscentric 1
_reflns_odcompleteness_theta 66.97
_olex2_refinement_description
;
1. Fixed Uiso
 At 1.2 times of:
  All C(H) groups
 At 1.5 times of:
  All C(H,H,H) groups
2. Uiso/Uaniso restraints and constraints
All non-hydrogen atoms have similar U: within 1.7A with sigma of 0.004 and
sigma for terminal atoms of 0.008
All non-hydrogen atoms have similar U: within 1.7A with sigma of 0.004 and
sigma for terminal atoms of 0.008
3.a Aromatic/amide H refined with riding coordinates:
 C2(H2), C3(H3), C4(H4), C5(H5), C6(H6), C11(H11), C12(H12), C13(H13), C14(H14)
3.b Idealised Me refined as rotating group:
 C1(H1A,H1B,H1C), C16(H16A,H16B,H16C), C17(H17A,H17B,H17C)
;
_olex2_submission_special_instructions 'No special instructions were received'
_oxdiff_exptl_absorpt_empirical_details
;
Empirical correction (ABSPACK) includes:
- Absorption correction using spherical harmonics
- Frame scaling
;
_oxdiff_exptl_absorpt_empirical_full_max 104.529
_oxdiff_exptl_absorpt_empirical_full_min 0.481

loop_
_space_group_symop_operation_xyz
'x, y, z'
'-x+1/2, -y, z+1/2'
'-x, y+1/2, -z+1/2'
'x+1/2, -y+1/2, -z'

loop_
_atom_site_label
_atom_site_type_symbol
_atom_site_fract_x
_atom_site_fract_y
_atom_site_fract_z
_atom_site_U_iso_or_equiv
_atom_site_adp_type
_atom_site_occupancy
_atom_site_site_symmetry_order
_atom_site_calc_flag
_atom_site_refinement_flags_posn
_atom_site_refinement_flags_adp
I1 I -0.38665(9) 0.91629(9) 0.57730(2) 0.0416(3) Uani 1 1 d . U
N1 N 0.9472(13) 0.4995(12) 0.8040(3) 0.0380(16) Uani 1 1 d . U
N2 N -0.1556(17) 0.4737(14) 0.5517(4) 0.0549(18) Uani 1 1 d . U
C1 C -0.332(2) 0.357(2) 0.4887(6) 0.072(3) Uani 1 1 d . U
H1A H -0.4559 0.3653 0.4729 0.108 Uiso 1 1 calc GR .
H1B H -0.3299 0.2526 0.5061 0.108 Uiso 1 1 calc GR .
H1C H -0.2257 0.3559 0.4673 0.108 Uiso 1 1 calc GR .
C2 C -0.311(2) 0.497(2) 0.5173(6) 0.067(2) Uani 1 1 d . U
H2 H -0.3885 0.5955 0.5151 0.081 Uiso 1 1 calc R .
C3 C -0.156(2) 0.3603(17) 0.5839(5) 0.059(2) Uani 1 1 d . U
H3 H -0.2624 0.2850 0.5864 0.070 Uiso 1 1 calc R .
C4 C -0.0045(17) 0.5809(18) 0.5482(4) 0.0483(18) Uani 1 1 d . U
H4 H -0.0049 0.6624 0.5252 0.058 Uiso 1 1 calc R .
C5 C 0.1473(18) 0.5760(15) 0.5765(4) 0.0500(18) Uani 1 1 d . U
H5 H 0.2515 0.6533 0.5733 0.060 Uiso 1 1 calc R .
C6 C -0.012(2) 0.3493(19) 0.6125(5) 0.062(2) Uani 1 1 d . U
H6 H -0.0180 0.2665 0.6352 0.074 Uiso 1 1 calc R .
C7 C 0.149(2) 0.4565(17) 0.6104(5) 0.0602(19) Uani 1 1 d . U
C8 C 0.279(2) 0.419(2) 0.6497(5) 0.068(2) Uani 1 1 d . U
C10 C 0.5582(19) 0.4760(18) 0.6953(5) 0.0545(19) Uani 1 1 d . U
C11 C 0.7301(16) 0.5681(17) 0.6937(4) 0.0464(18) Uani 1 1 d . U
H11 H 0.7596 0.6286 0.6674 0.056 Uiso 1 1 calc R .
C12 C 0.8598(15) 0.5756(14) 0.7287(3) 0.0405(16) Uani 1 1 d . U
H12 H 0.9759 0.6388 0.7257 0.049 Uiso 1 1 calc R .
C13 C 0.5267(17) 0.3871(17) 0.7347(4) 0.0506(19) Uani 1 1 d . U
H13 H 0.4141 0.3189 0.7370 0.061 Uiso 1 1 calc R .
C14 C 0.6518(15) 0.3937(14) 0.7709(4) 0.0437(18) Uani 1 1 d . U
H14 H 0.6221 0.3324 0.7971 0.052 Uiso 1 1 calc R .
C15 C 0.8202(15) 0.4897(14) 0.7688(4) 0.0373(15) Uani 1 1 d . U
C16 C 1.1394(15) 0.5678(16) 0.7981(4) 0.044(2) Uani 1 1 d . U
H16A H 1.1938 0.5266 0.7701 0.066 Uiso 1 1 calc GR .
H16B H 1.2222 0.5321 0.8228 0.066 Uiso 1 1 calc GR .
H16C H 1.1327 0.6912 0.7974 0.066 Uiso 1 1 calc GR .
C17 C 0.9024(16) 0.4091(16) 0.8446(3) 0.045(2) Uani 1 1 d . U
H17A H 0.7780 0.4485 0.8563 0.068 Uiso 1 1 calc GR .
H17B H 1.0044 0.4298 0.8665 0.068 Uiso 1 1 calc GR .
H17C H 0.8946 0.2881 0.8383 0.068 Uiso 1 1 calc GR .
C0AA C 0.432(2) 0.503(2) 0.6535(5) 0.066(2) Uani 1 1 d . U

loop_
_atom_site_aniso_label
_atom_site_aniso_U_11
_atom_site_aniso_U_22
_atom_site_aniso_U_33
_atom_site_aniso_U_23
_atom_site_aniso_U_13
_atom_site_aniso_U_12
I1 0.0441(4) 0.0414(4) 0.0391(4) 0.0014(3) -0.0049(3) -0.0066(3)
N1 0.036(3) 0.041(3) 0.037(3) 0.003(3) 0.006(3) 0.000(3)
N2 0.056(4) 0.049(3) 0.060(4) -0.017(3) -0.010(3) 0.002(3)
C1 0.067(7) 0.077(7) 0.071(7) -0.003(7) -0.021(7) -0.009(6)
C2 0.063(5) 0.064(5) 0.075(5) -0.018(5) -0.023(5) 0.005(4)
C3 0.064(4) 0.052(4) 0.061(4) -0.012(4) 0.004(4) -0.003(4)
C4 0.054(4) 0.041(4) 0.050(4) -0.011(4) -0.003(3) -0.001(4)
C5 0.052(4) 0.046(4) 0.052(4) -0.015(4) 0.002(4) -0.001(4)
C6 0.075(4) 0.055(4) 0.057(4) -0.009(4) 0.005(4) 0.003(4)
C7 0.068(4) 0.055(4) 0.058(4) -0.016(3) -0.003(4) 0.007(3)
C8 0.071(4) 0.064(4) 0.070(4) -0.022(4) -0.004(4) 0.007(4)
C10 0.049(4) 0.060(4) 0.055(4) -0.022(3) -0.005(3) 0.014(3)
C11 0.047(4) 0.052(4) 0.040(4) -0.012(4) -0.004(3) 0.012(4)
C12 0.041(3) 0.043(3) 0.037(3) -0.007(3) 0.002(3) 0.007(4)
C13 0.040(4) 0.054(4) 0.058(4) -0.018(4) 0.001(3) 0.006(3)
C14 0.036(3) 0.045(4) 0.050(4) -0.010(4) 0.005(3) 0.003(3)
C15 0.035(3) 0.039(3) 0.039(3) -0.005(3) 0.004(3) 0.002(3)
C16 0.035(5) 0.056(6) 0.040(5) -0.001(5) 0.010(4) -0.008(5)
C17 0.048(5) 0.049(5) 0.038(5) 0.005(5) 0.005(4) 0.000(6)
C0AA 0.064(4) 0.065(4) 0.070(4) -0.027(4) -0.001(4) 0.011(4)

loop_
_atom_type_symbol
_atom_type_description
_atom_type_scat_dispersion_real
_atom_type_scat_dispersion_imag
_atom_type_scat_source
C C 0.0181 0.0091 'International Tables Vol C Tables 4.2.6.8 and 6.1.1.4'
H H 0.0000 0.0000 'International Tables Vol C Tables 4.2.6.8 and 6.1.1.4'
I I -0.3257 6.8362 'International Tables Vol C Tables 4.2.6.8 and 6.1.1.4'
N N 0.0311 0.0180 'International Tables Vol C Tables 4.2.6.8 and 6.1.1.4'

loop_
_geom_angle_atom_site_label_1
_geom_angle_atom_site_label_2
_geom_angle_atom_site_label_3
_geom_angle
C15 N1 C16 120.6(9)
C15 N1 C17 119.1(9)
C16 N1 C17 119.1(9)
C3 N2 C2 125.8(13)
C3 N2 C4 119.1(12)
C4 N2 C2 115.1(12)
H1A C1 H1B 109.5
H1A C1 H1C 109.5
H1B C1 H1C 109.5
C2 C1 H1A 109.5
C2 C1 H1B 109.5
C2 C1 H1C 109.5
N2 C2 H2 123.2
C1 C2 N2 113.5(13)
C1 C2 H2 123.2
N2 C3 H3 119.2
C6 C3 N2 121.6(14)
C6 C3 H3 119.2
N2 C4 H4 118.9
N2 C4 C5 122.2(13)
C5 C4 H4 118.9
C4 C5 H5 120.3
C4 C5 C7 119.3(12)
C7 C5 H5 120.3
C3 C6 H6 119.0
C3 C6 C7 121.9(15)
C7 C6 H6 119.0
C5 C7 C6 115.9(13)
C5 C7 C8 135.6(14)
C6 C7 C8 108.3(14)
C0AA C8 C7 117.6(17)
C11 C10 C13 115.1(12)
C11 C10 C0AA 112.4(13)
C13 C10 C0AA 132.3(14)
C10 C11 H11 118.4
C12 C11 C10 123.2(12)
C12 C11 H11 118.4
C11 C12 H12 119.8
C11 C12 C15 120.3(11)
C15 C12 H12 119.8
C10 C13 H13 118.3
C14 C13 C10 123.4(12)
C14 C13 H13 118.3
C13 C14 H14 119.9
C13 C14 C15 120.2(12)
C15 C14 H14 119.9
N1 C15 C12 120.6(10)
N1 C15 C14 121.8(10)
C14 C15 C12 117.6(10)
N1 C16 H16A 109.5
N1 C16 H16B 109.5
N1 C16 H16C 109.5
H16A C16 H16B 109.5
H16A C16 H16C 109.5
H16B C16 H16C 109.5
N1 C17 H17A 109.5
N1 C17 H17B 109.5
N1 C17 H17C 109.5
H17A C17 H17B 109.5
H17A C17 H17C 109.5
H17B C17 H17C 109.5
C8 C0AA C10 118.5(16)

loop_
_geom_bond_atom_site_label_1
_geom_bond_atom_site_label_2
_geom_bond_distance
N1 C15 1.381(15)
N1 C16 1.445(13)
N1 C17 1.451(14)
N2 C2 1.505(18)
N2 C3 1.323(19)
N2 C4 1.350(17)
C1 H1A 0.9800
C1 H1B 0.9800
C1 H1C 0.9800
C1 C2 1.41(2)
C2 H2 0.9500
C3 H3 0.9500
C3 C6 1.32(2)
C4 H4 0.9500
C4 C5 1.351(17)
C5 H5 0.9500
C5 C7 1.395(19)
C6 H6 0.9500
C6 C7 1.40(2)
C7 C8 1.51(2)
C8 C0AA 1.25(2)
C10 C11 1.395(19)
C10 C13 1.40(2)
C10 C0AA 1.55(2)
C11 H11 0.9500
C11 C12 1.384(15)
C12 H12 0.9500
C12 C15 1.415(15)
C13 H13 0.9500
C13 C14 1.391(17)
C14 H14 0.9500
C14 C15 1.392(16)
C16 H16A 0.9800
C16 H16B 0.9800
C16 H16C 0.9800
C17 H17A 0.9800
C17 H17B 0.9800
C17 H17C 0.9800
